data_8102460
loop_
_publ_author_name
'Li-Tao An'
'Lin Zhao'
'Xiang Shen'
'Shoukang Wang'

_publ_section_title
;
 Crystal structure of
 5,5-dimethyl-3-(naphthalen-1-ylamino)cyclohex-2-enone, C18H19NO
;
_journal_issue 3
_journal_name_full 'Zeitschrift f\"ur Kristallographie - New Crystal Structures'
_journal_page_first 415
_journal_volume 224
_journal_year 2009
_chemical_formula_moiety 'C18 H19 N O'
_chemical_formula_sum 'C18 H19 N O'
_chemical_formula_weight 265.34
_chemical_name_systematic
; 
5,5-dimethyl-3-(naphthalen-1-ylamino)cyclohex-2-enone  
;
_space_group_IT_number 14
_symmetry_cell_setting monoclinic
_symmetry_space_group_name_Hall '-P 2ybc'
_symmetry_space_group_name_H-M 'P 1 21/c 1'
_atom_sites_solution_hydrogens geom
_atom_sites_solution_primary direct
_atom_sites_solution_secondary difmap
_audit_creation_method SHELXL-97
_audit_update_record
;
2009-04-21 # Formatted by publCIF
;
_cell_angle_alpha 90.00
_cell_angle_beta 112.600(3)
_cell_angle_gamma 90.00
_cell_formula_units_Z 4
_cell_length_a 12.9788(5)
_cell_length_b 11.6772(5)
_cell_length_c 10.6376(4)
_cell_measurement_temperature 296(2)
_cell_volume 1488.39(11)
_computing_cell_refinement 'SAINT (Bruker, 2002)'
_computing_data_collection 'SMART (Bruker, 2002)'
_computing_data_reduction SAINT
_computing_molecular_graphics 'SHELXTL(Bruker, 2002)'
_computing_publication_material SHELXL97
_computing_structure_refinement 'SHELXL-97 (Sheldrick, 1997)'
_computing_structure_solution 'SHELXS-97 (Sheldrick, 1990)'
_diffrn_ambient_temperature 296(2)
_diffrn_measured_fraction_theta_full 0.996
_diffrn_measured_fraction_theta_max 0.996
_diffrn_measurement_device_type 'BRUKER SMART CCD Apex II'
_diffrn_measurement_method \w
_diffrn_radiation_monochromator graphite
_diffrn_radiation_source 'fine-focus sealed tube'
_diffrn_radiation_type MoK\a
_diffrn_radiation_wavelength 0.71073
_diffrn_reflns_av_R_equivalents 0.0429
_diffrn_reflns_av_sigmaI/netI 0.0592
_diffrn_reflns_limit_h_max 16
_diffrn_reflns_limit_h_min -13
_diffrn_reflns_limit_k_max 14
_diffrn_reflns_limit_k_min -14
_diffrn_reflns_limit_l_max 12
_diffrn_reflns_limit_l_min -13
_diffrn_reflns_number 11579
_diffrn_reflns_theta_full 26.00
_diffrn_reflns_theta_max 26.00
_diffrn_reflns_theta_min 1.70
_exptl_absorpt_coefficient_mu 0.073
_exptl_absorpt_correction_type multi-scan
_exptl_crystal_colour yellow
_exptl_crystal_density_diffrn 1.184
_exptl_crystal_density_method 'not measured'
_exptl_crystal_F_000 568
_exptl_crystal_size_max 0.3
_exptl_crystal_size_mid 0.20
_exptl_crystal_size_min 0.18
_refine_diff_density_max 0.144
_refine_diff_density_min -0.163
_refine_diff_density_rms 0.038
_refine_ls_extinction_method none
_refine_ls_goodness_of_fit_ref 1.004
_refine_ls_hydrogen_treatment constr
_refine_ls_matrix_type full
_refine_ls_number_parameters 183
_refine_ls_number_reflns 2911
_refine_ls_number_restraints 0
_refine_ls_restrained_S_all 1.004
_refine_ls_R_factor_all 0.1149
_refine_ls_R_factor_gt 0.0506
_refine_ls_shift/su_max 0.000
_refine_ls_shift/su_mean 0.000
_refine_ls_structure_factor_coef Fsqd
_refine_ls_weighting_details 'calc w=1/[\s^2^(Fo^2^)+(0.0500P)^2^+0.0000P] where P=(Fo^2^+2Fc^2^)/3'
_refine_ls_weighting_scheme calc
_refine_ls_wR_factor_gt 0.1011
_refine_ls_wR_factor_ref 0.1189
_reflns_number_gt 1559
_reflns_number_total 2911
_reflns_threshold_expression >2sigma(I)
_cod_data_source_file 1267-2640.cff
_cod_data_source_block 1
_cod_depositor_comments
;
The following automatic conversions were performed:

'_refine_ls_hydrogen_treatment' value 'constr.' was replaced with the
value 'constr' as specified in the replacement file
'src/cod-tools/trunk/data/replacement-values/replacement_values.lst'.

Automatic conversion script
Id: cif_fix_values 5376 2017-05-30 11:51:03Z andrius 
;
_cod_original_cell_volume 1488.39(10)
_cod_original_sg_symbol_Hall '-P 2ybc '
_cod_original_sg_symbol_H-M 'P 21/c'
_cod_database_code 8102460

loop_
_symmetry_equiv_pos_as_xyz
'x, y, z'
'-x, y+1/2, -z+1/2'
'-x, -y, -z'
'x, -y-1/2, z-1/2'

loop_
_atom_site_label
_atom_site_type_symbol
_atom_site_fract_x
_atom_site_fract_y
_atom_site_fract_z
_atom_site_U_iso_or_equiv
_atom_site_adp_type
_atom_site_occupancy
_atom_site_symmetry_multiplicity
_atom_site_calc_flag
_atom_site_refinement_flags
_atom_site_disorder_assembly
_atom_site_disorder_group
O1 O 0.18220(10) 0.03865(10) 0.60801(13) 0.0508(4) Uani 1 1 d . . .
N1 N 0.28022(12) 0.32241(12) 0.35932(14) 0.0463(4) Uani 1 1 d . . .
H1 H 0.2559 0.3667 0.2895 0.056 Uiso 1 1 calc R . .
C12 C 0.23703(14) 0.17711(14) 0.48797(17) 0.0423(5) Uani 1 1 d . . .
H12 H 0.3020 0.1935 0.5627 0.051 Uiso 1 1 calc R . .
C1 C 0.39086(15) 0.33986(14) 0.45788(18) 0.0404(5) Uani 1 1 d . . .
C9 C 0.40692(15) 0.40260(14) 0.57749(18) 0.0406(5) Uani 1 1 d . . .
C13 C 0.16655(15) 0.08846(15) 0.49838(19) 0.0413(5) Uani 1 1 d . . .
C11 C 0.21244(15) 0.23935(15) 0.37135(18) 0.0400(5) Uani 1 1 d . . .
C10 C 0.51733(17) 0.41632(15) 0.6745(2) 0.0480(5) Uani 1 1 d . . .
C16 C 0.10926(15) 0.21719(16) 0.24745(18) 0.0497(5) Uani 1 1 d . . .
H16A H 0.1296 0.1733 0.1830 0.060 Uiso 1 1 calc R . .
H16B H 0.0795 0.2900 0.2051 0.060 Uiso 1 1 calc R . .
C14 C 0.07120(15) 0.05276(16) 0.37069(19) 0.0519(6) Uani 1 1 d . . .
H14A H 0.0148 0.0157 0.3954 0.062 Uiso 1 1 calc R . .
H14B H 0.0980 -0.0028 0.3226 0.062 Uiso 1 1 calc R . .
C2 C 0.47865(18) 0.29469(15) 0.4361(2) 0.0532(5) Uani 1 1 d . . .
H2 H 0.4664 0.2536 0.3567 0.064 Uiso 1 1 calc R . .
C15 C 0.01772(15) 0.15301(16) 0.27509(17) 0.0456(5) Uani 1 1 d . . .
C8 C 0.31845(17) 0.45253(16) 0.6043(2) 0.0529(6) Uani 1 1 d . . .
H8 H 0.2454 0.4433 0.5424 0.064 Uiso 1 1 calc R . .
C5 C 0.5343(2) 0.48036(19) 0.7941(2) 0.0657(6) Uani 1 1 d . . .
H5 H 0.6062 0.4894 0.8591 0.079 Uiso 1 1 calc R . .
C7 C 0.3394(2) 0.51418(18) 0.7203(2) 0.0707(7) Uani 1 1 d . . .
H7 H 0.2804 0.5473 0.7363 0.085 Uiso 1 1 calc R . .
C3 C 0.58778(18) 0.30926(18) 0.5320(3) 0.0647(6) Uani 1 1 d . . .
H3 H 0.6475 0.2787 0.5155 0.078 Uiso 1 1 calc R . .
C4 C 0.60639(17) 0.36775(17) 0.6487(2) 0.0634(6) Uani 1 1 d . . .
H4 H 0.6789 0.3759 0.7125 0.076 Uiso 1 1 calc R . .
C18 C -0.03997(16) 0.23235(19) 0.3419(2) 0.0684(6) Uani 1 1 d . . .
H18A H 0.0149 0.2666 0.4216 0.103 Uiso 1 1 calc R . .
H18B H -0.0918 0.1890 0.3673 0.103 Uiso 1 1 calc R . .
H18C H -0.0792 0.2913 0.2788 0.103 Uiso 1 1 calc R . .
C6 C 0.4480(3) 0.5283(2) 0.8152(2) 0.0791(8) Uani 1 1 d . . .
H6 H 0.4609 0.5711 0.8935 0.095 Uiso 1 1 calc R . .
C17 C -0.06938(17) 0.1068(2) 0.1425(2) 0.0773(7) Uani 1 1 d . . .
H17A H -0.1040 0.1695 0.0828 0.116 Uiso 1 1 calc R . .
H17B H -0.1250 0.0647 0.1619 0.116 Uiso 1 1 calc R . .
H17C H -0.0338 0.0572 0.0994 0.116 Uiso 1 1 calc R . .

loop_
_atom_site_aniso_label
_atom_site_aniso_U_11
_atom_site_aniso_U_22
_atom_site_aniso_U_33
_atom_site_aniso_U_23
_atom_site_aniso_U_13
_atom_site_aniso_U_12
O1 0.0538(9) 0.0525(8) 0.0437(9) 0.0106(7) 0.0162(7) -0.0048(6)
N1 0.0493(10) 0.0490(9) 0.0348(10) 0.0057(7) 0.0097(8) -0.0101(8)
C12 0.0388(11) 0.0486(11) 0.0329(12) 0.0029(9) 0.0063(10) -0.0073(9)
C1 0.0409(12) 0.0392(10) 0.0394(12) 0.0050(9) 0.0133(10) -0.0088(9)
C9 0.0443(12) 0.0380(10) 0.0383(12) 0.0055(9) 0.0145(10) -0.0060(9)
C13 0.0423(12) 0.0423(11) 0.0380(12) 0.0004(9) 0.0140(10) -0.0003(9)
C11 0.0413(11) 0.0456(10) 0.0316(12) -0.0045(9) 0.0125(10) -0.0067(10)
C10 0.0479(13) 0.0412(11) 0.0478(14) 0.0064(10) 0.0104(11) -0.0126(10)
C16 0.0508(12) 0.0612(12) 0.0338(12) -0.0001(10) 0.0126(10) -0.0099(10)
C14 0.0563(13) 0.0542(12) 0.0458(13) -0.0071(10) 0.0201(12) -0.0150(10)
C2 0.0600(14) 0.0442(11) 0.0613(15) -0.0049(10) 0.0297(13) -0.0059(11)
C15 0.0415(12) 0.0580(12) 0.0323(12) -0.0031(10) 0.0090(10) -0.0104(10)
C8 0.0567(14) 0.0554(12) 0.0483(14) 0.0002(11) 0.0219(12) -0.0008(11)
C5 0.0745(17) 0.0604(14) 0.0455(16) -0.0024(12) 0.0044(13) -0.0248(13)
C7 0.0890(19) 0.0674(15) 0.0662(18) -0.0081(13) 0.0413(16) -0.0003(14)
C3 0.0472(15) 0.0586(14) 0.094(2) 0.0079(13) 0.0332(15) 0.0024(11)
C4 0.0423(14) 0.0568(13) 0.0776(18) 0.0127(13) 0.0082(13) -0.0099(11)
C18 0.0587(14) 0.0821(15) 0.0658(15) 0.0059(13) 0.0256(12) 0.0087(12)
C6 0.117(2) 0.0681(16) 0.0538(18) -0.0138(13) 0.0347(19) -0.0172(16)
C17 0.0664(16) 0.1058(18) 0.0485(15) -0.0026(13) 0.0095(13) -0.0323(14)

loop_
_atom_type_symbol
_atom_type_description
_atom_type_scat_dispersion_real
_atom_type_scat_dispersion_imag
_atom_type_scat_source
C C 0.0033 0.0016 'International Tables Vol C Tables 4.2.6.8 and 6.1.1.4'
H H 0.0000 0.0000 'International Tables Vol C Tables 4.2.6.8 and 6.1.1.4'
N N 0.0061 0.0033 'International Tables Vol C Tables 4.2.6.8 and 6.1.1.4'
O O 0.0106 0.0060 'International Tables Vol C Tables 4.2.6.8 and 6.1.1.4'

loop_
_geom_angle_atom_site_label_1
_geom_angle_atom_site_label_2
_geom_angle_atom_site_label_3
_geom_angle
_geom_angle_site_symmetry_1
_geom_angle_site_symmetry_3
_geom_angle_publ_flag
C11 N1 C1 122.75(14) . . ?
C11 N1 H1 118.6 . . ?
C1 N1 H1 118.6 . . ?
C11 C12 C13 121.91(17) . . ?
C11 C12 H12 119.0 . . ?
C13 C12 H12 119.0 . . ?
C2 C1 C9 120.91(17) . . ?
C2 C1 N1 119.53(17) . . ?
C9 C1 N1 119.55(17) . . ?
C1 C9 C8 123.13(18) . . ?
C1 C9 C10 118.21(18) . . ?
C8 C9 C10 118.66(18) . . ?
O1 C13 C12 122.45(17) . . ?
O1 C13 C14 119.81(16) . . ?
C12 C13 C14 117.73(16) . . ?
N1 C11 C12 122.41(16) . . ?
N1 C11 C16 115.88(15) . . ?
C12 C11 C16 121.70(16) . . ?
C4 C10 C5 122.2(2) . . ?
C4 C10 C9 119.28(19) . . ?
C5 C10 C9 118.6(2) . . ?
C11 C16 C15 114.50(14) . . ?
C11 C16 H16A 108.6 . . ?
C15 C16 H16A 108.6 . . ?
C11 C16 H16B 108.6 . . ?
C15 C16 H16B 108.6 . . ?
H16A C16 H16B 107.6 . . ?
C13 C14 C15 113.20(15) . . ?
C13 C14 H14A 108.9 . . ?
C15 C14 H14A 108.9 . . ?
C13 C14 H14B 108.9 . . ?
C15 C14 H14B 108.9 . . ?
H14A C14 H14B 107.8 . . ?
C1 C2 C3 120.61(19) . . ?
C1 C2 H2 119.7 . . ?
C3 C2 H2 119.7 . . ?
C18 C15 C16 110.42(15) . . ?
C18 C15 C17 108.83(16) . . ?
C16 C15 C17 110.52(15) . . ?
C18 C15 C14 109.44(15) . . ?
C16 C15 C14 108.41(15) . . ?
C17 C15 C14 109.20(16) . . ?
C7 C8 C9 120.4(2) . . ?
C7 C8 H8 119.8 . . ?
C9 C8 H8 119.8 . . ?
C6 C5 C10 121.1(2) . . ?
C6 C5 H5 119.4 . . ?
C10 C5 H5 119.4 . . ?
C8 C7 C6 120.9(2) . . ?
C8 C7 H7 119.6 . . ?
C6 C7 H7 119.6 . . ?
C4 C3 C2 120.2(2) . . ?
C4 C3 H3 119.9 . . ?
C2 C3 H3 119.9 . . ?
C3 C4 C10 120.8(2) . . ?
C3 C4 H4 119.6 . . ?
C10 C4 H4 119.6 . . ?
C15 C18 H18A 109.5 . . ?
C15 C18 H18B 109.5 . . ?
H18A C18 H18B 109.5 . . ?
C15 C18 H18C 109.5 . . ?
H18A C18 H18C 109.5 . . ?
H18B C18 H18C 109.5 . . ?
C5 C6 C7 120.3(2) . . ?
C5 C6 H6 119.8 . . ?
C7 C6 H6 119.8 . . ?
C15 C17 H17A 109.5 . . ?
C15 C17 H17B 109.5 . . ?
H17A C17 H17B 109.5 . . ?
C15 C17 H17C 109.5 . . ?
H17A C17 H17C 109.5 . . ?
H17B C17 H17C 109.5 . . ?

loop_
_geom_bond_atom_site_label_1
_geom_bond_atom_site_label_2
_geom_bond_distance
_geom_bond_site_symmetry_2
_geom_bond_publ_flag
O1 C13 1.2481(19) . ?
N1 C11 1.348(2) . ?
N1 C1 1.430(2) . ?
N1 H1 0.8600 . ?
C12 C11 1.366(2) . ?
C12 C13 1.414(2) . ?
C12 H12 0.9300 . ?
C1 C2 1.354(2) . ?
C1 C9 1.413(2) . ?
C9 C8 1.411(2) . ?
C9 C10 1.417(2) . ?
C13 C14 1.503(2) . ?
C11 C16 1.497(2) . ?
C10 C4 1.406(3) . ?
C10 C5 1.418(3) . ?
C16 C15 1.526(2) . ?
C16 H16A 0.9700 . ?
C16 H16B 0.9700 . ?
C14 C15 1.531(2) . ?
C14 H14A 0.9700 . ?
C14 H14B 0.9700 . ?
C2 C3 1.402(3) . ?
C2 H2 0.9300 . ?
C15 C18 1.527(2) . ?
C15 C17 1.528(2) . ?
C8 C7 1.362(3) . ?
C8 H8 0.9300 . ?
C5 C6 1.346(3) . ?
C5 H5 0.9300 . ?
C7 C6 1.393(3) . ?
C7 H7 0.9300 . ?
C3 C4 1.355(3) . ?
C3 H3 0.9300 . ?
C4 H4 0.9300 . ?
C18 H18A 0.9600 . ?
C18 H18B 0.9600 . ?
C18 H18C 0.9600 . ?
C6 H6 0.9300 . ?
C17 H17A 0.9600 . ?
C17 H17B 0.9600 . ?
C17 H17C 0.9600 . ?

loop_
_geom_hbond_atom_site_label_D
_geom_hbond_atom_site_label_H
_geom_hbond_atom_site_label_A
_geom_hbond_distance_DH
_geom_hbond_distance_HA
_geom_hbond_distance_DA
_geom_hbond_angle_DHA
_geom_hbond_site_symmetry_A
N1 H1 O1 0.86 2.11 2.9638(19) 174 4_565

loop_
_cod_related_entry_id
_cod_related_entry_database
_cod_related_entry_code
1 ChemSpider 694773
